data_4331468
loop_
_publ_author_name
'Gonz\'alez-Lorenzo, Marina'
'Platas-Iglesias, Carlos'
'Avecilla, Fernando'
'Faulkner, Stephen'
'Pope, Simon J. A.'
'de Blas, Andr\'es'
'Rodr\'iguez-Blas, Teresa'

_publ_section_title
;
 Structural and Photophysical Properties of Lathanide(III) Complexes with
 a Novel Octadentate Iminophenolate Bibracchial Lariat Ether
;
_journal_issue 12
_journal_name_full 'Inorganic Chemistry'
_journal_page_first 4254
_journal_page_last 4262
_journal_paper_doi 10.1021/ic048172a
_journal_volume 44
_journal_year 2005
_chemical_formula_moiety 'C36 H38  Er N4 O4, Cl O4'
_chemical_formula_sum 'C36 H38 Cl Er N4 O8'
_chemical_formula_weight 857.41
_space_group_IT_number 2
_symmetry_cell_setting triclinic
_symmetry_Int_Tables_number 2
_symmetry_space_group_name_Hall '-P 1'
_symmetry_space_group_name_H-M 'P -1'
_atom_sites_solution_hydrogens geom
_atom_sites_solution_primary direct
_atom_sites_solution_secondary difmap
_audit_creation_method SHELXL-97
_cell_angle_alpha 84.2090(10)
_cell_angle_beta 77.3940(10)
_cell_angle_gamma 83.1820(10)
_cell_formula_units_Z 2
_cell_length_a 10.6968(7)
_cell_length_b 12.1669(8)
_cell_length_c 13.8704(10)
_cell_measurement_temperature 293(2)
_cell_volume 1744.0(2)
_computing_cell_refinement 'Siemens SAINT'
_computing_data_collection 'Siemens SMART'
_computing_data_reduction 'Siemens SHELXTL'
_computing_molecular_graphics 'Siemens SHELXTL'
_computing_publication_material 'Siemens SHELXTL'
_computing_structure_refinement 'SHELXL-97 (Sheldrick, 1997)'
_computing_structure_solution 'SHELXS-97 (Sheldrick, 1990)'
_diffrn_ambient_temperature 293(2)
_diffrn_measured_fraction_theta_full 0.904
_diffrn_measured_fraction_theta_max 0.904
_diffrn_measurement_device_type 'CCD area detector'
_diffrn_measurement_method 'phi and omega scans'
_diffrn_radiation_monochromator graphite
_diffrn_radiation_type MoK\a
_diffrn_radiation_wavelength 0.71073
_diffrn_reflns_av_R_equivalents 0.0256
_diffrn_reflns_av_sigmaI/netI 0.0644
_diffrn_reflns_limit_h_max 14
_diffrn_reflns_limit_h_min -14
_diffrn_reflns_limit_k_max 15
_diffrn_reflns_limit_k_min -15
_diffrn_reflns_limit_l_max 13
_diffrn_reflns_limit_l_min -17
_diffrn_reflns_number 11038
_diffrn_reflns_theta_full 28.29
_diffrn_reflns_theta_max 28.29
_diffrn_reflns_theta_min 1.69
_diffrn_source 'fine-focus sealed tube'
_exptl_absorpt_coefficient_mu 2.541
_exptl_absorpt_correction_T_max 0.8835
_exptl_absorpt_correction_T_min 0.6866
_exptl_absorpt_correction_type multi-scan
_exptl_absorpt_process_details 'Sadabs (Scheldrick, 1996)'
_exptl_crystal_colour Yellow
_exptl_crystal_density_diffrn 1.633
_exptl_crystal_density_method 'not measured'
_exptl_crystal_description Block
_exptl_crystal_F_000 862
_exptl_crystal_size_max 0.16
_exptl_crystal_size_mid 0.05
_exptl_crystal_size_min 0.05
_refine_diff_density_max 1.507
_refine_diff_density_min -1.205
_refine_diff_density_rms 0.120
_refine_ls_extinction_method none
_refine_ls_goodness_of_fit_ref 1.037
_refine_ls_hydrogen_treatment mixed
_refine_ls_matrix_type full
_refine_ls_number_parameters 461
_refine_ls_number_reflns 7853
_refine_ls_number_restraints 21
_refine_ls_restrained_S_all 1.036
_refine_ls_R_factor_all 0.0685
_refine_ls_R_factor_gt 0.0412
_refine_ls_shift/su_max 0.001
_refine_ls_shift/su_mean 0.000
_refine_ls_structure_factor_coef Fsqd
_refine_ls_weighting_details 'calc w=1/[\s^2^(Fo^2^)+(0.0459P)^2^+0.2184P] where P=(Fo^2^+2Fc^2^)/3'
_refine_ls_weighting_scheme calc
_refine_ls_wR_factor_gt 0.0858
_refine_ls_wR_factor_ref 0.0976
_reflns_number_gt 6036
_reflns_number_total 7853
_reflns_threshold_expression >2sigma(I)
_cod_data_source_file ic048172asup1.cif
_cod_data_source_block compound2
_cod_depositor_comments
;
The following automatic conversions were performed:

'_exptl_absorpt_correction_type' value 'Multi-scan' changed to
'multi-scan' according to
/home/saulius/struct/CIF-dictionaries/cif_core.dic dictionary named
'cif_core.dic' version 2.4.2 from 2011-04-26.

Automatic conversion script
Id: cif_fix_values 1891 2012-01-12 08:04:46Z andrius 
;
_cod_original_sg_symbol_Hall '-P  1'
_cod_database_code 4331468

loop_
_symmetry_equiv_pos_as_xyz
'x, y, z'
'-x, -y, -z'

loop_
_atom_site_label
_atom_site_type_symbol
_atom_site_fract_x
_atom_site_fract_y
_atom_site_fract_z
_atom_site_U_iso_or_equiv
_atom_site_adp_type
_atom_site_occupancy
_atom_site_symmetry_multiplicity
_atom_site_calc_flag
_atom_site_refinement_flags
_atom_site_disorder_assembly
_atom_site_disorder_group
Er1 Er 0.70615(2) 0.322008(17) 0.726572(16) 0.03452(8) Uani 1 1 d . . .
Cl1 Cl 1.1245(2) 0.21383(13) 1.04123(13) 0.0737(5) Uani 1 1 d DU . .
N1 N 0.7238(4) 0.1755(3) 0.8785(3) 0.0467(11) Uani 1 1 d . . .
O1 O 0.9269(4) 0.2551(3) 0.7373(3) 0.0557(10) Uani 1 1 d . . .
C1 C 0.4517(5) 0.4984(4) 0.7468(3) 0.0368(11) Uani 1 1 d . . .
O2 O 0.6669(4) 0.4053(3) 0.8844(2) 0.0491(9) Uani 1 1 d . . .
N2 N 0.8505(4) 0.4839(3) 0.7268(3) 0.0433(10) Uani 1 1 d . . .
C2 C 0.4152(5) 0.6140(4) 0.7368(4) 0.0461(13) Uani 1 1 d . . .
H2 H 0.4735 0.6605 0.6990 0.055 Uiso 1 1 calc R . .
N3 N 0.4914(4) 0.2522(3) 0.7846(3) 0.0400(10) Uani 1 1 d . . .
C3 C 0.2971(5) 0.6583(4) 0.7810(4) 0.0534(14) Uani 1 1 d . . .
H3 H 0.2759 0.7346 0.7736 0.064 Uiso 1 1 calc R . .
O3 O 0.5659(3) 0.4577(3) 0.7035(3) 0.0426(8) Uani 1 1 d . . .
N4 N 0.7717(4) 0.3966(3) 0.5487(3) 0.0372(9) Uani 1 1 d . . .
C4 C 0.2068(5) 0.5914(5) 0.8375(4) 0.0573(15) Uani 1 1 d . . .
H4 H 0.1263 0.6227 0.8685 0.069 Uiso 1 1 calc R . .
O4 O 0.7289(4) 0.1840(3) 0.6380(3) 0.0494(9) Uani 1 1 d . . .
O5 O 1.0547(5) 0.3027(4) 0.9947(4) 0.107(2) Uani 1 1 d . A .
C5 C 0.2379(5) 0.4786(5) 0.8470(4) 0.0479(13) Uani 1 1 d . . .
H5 H 0.1766 0.4337 0.8830 0.057 Uiso 1 1 calc R . .
C6 C 0.3596(4) 0.4297(4) 0.8038(3) 0.0372(11) Uani 1 1 d . . .
O6 O 1.1544(9) 0.1255(5) 0.9827(5) 0.150(3) Uani 1 1 d . A .
O7 O 1.2551(7) 0.2485(7) 1.0372(6) 0.144(3) Uani 1 1 d . A .
C7 C 0.3824(5) 0.3102(4) 0.8087(4) 0.0434(12) Uani 1 1 d . . .
H7 H 0.3108 0.2710 0.8317 0.052 Uiso 1 1 calc R . .
O8A O 1.0830(15) 0.1936(8) 1.1428(5) 0.110(4) Uani 0.74(3) 1 d PDU A 1
O8B O 1.017(2) 0.158(3) 1.097(4) 0.15(2) Uani 0.26(3) 1 d PDU A 2
C8 C 0.4900(5) 0.1344(4) 0.7806(4) 0.0453(13) Uani 1 1 d . . .
C9 C 0.4243(6) 0.0954(5) 0.7185(5) 0.0624(17) Uani 1 1 d . . .
H9 H 0.3736 0.1445 0.6837 0.075 Uiso 1 1 calc R . .
C10 C 0.4341(8) -0.0190(5) 0.7079(6) 0.085(2) Uani 1 1 d . . .
H10 H 0.3899 -0.0457 0.6658 0.102 Uiso 1 1 calc R . .
C11 C 0.5080(8) -0.0908(5) 0.7590(6) 0.080(2) Uani 1 1 d . . .
H11 H 0.5166 -0.1664 0.7505 0.096 Uiso 1 1 calc R . .
C12 C 0.5702(7) -0.0512(5) 0.8237(5) 0.0674(18) Uani 1 1 d . . .
H12 H 0.6184 -0.1012 0.8599 0.081 Uiso 1 1 calc R . .
C13 C 0.5627(6) 0.0610(4) 0.8361(4) 0.0493(14) Uani 1 1 d . . .
C14 C 0.6171(6) 0.1029(5) 0.9145(4) 0.0558(15) Uani 1 1 d . . .
H14A H 0.5478 0.1442 0.9579 0.067 Uiso 1 1 calc R . .
H14B H 0.6483 0.0395 0.9541 0.067 Uiso 1 1 calc R . .
C15 C 0.7340(6) 0.2347(5) 0.9643(4) 0.0569(15) Uani 1 1 d . . .
H15A H 0.8200 0.2577 0.9548 0.068 Uiso 1 1 calc R . .
H15B H 0.7186 0.1857 1.0244 0.068 Uiso 1 1 calc R . .
C16 C 0.6362(6) 0.3349(4) 0.9737(4) 0.0560(15) Uani 1 1 d . . .
H16A H 0.5501 0.3126 0.9821 0.067 Uiso 1 1 calc R . .
H16B H 0.6400 0.3737 1.0306 0.067 Uiso 1 1 calc R . .
C17 C 0.7189(7) 0.5060(5) 0.8973(4) 0.0673(18) Uani 1 1 d . . .
H17A H 0.7886 0.4884 0.9326 0.081 Uiso 1 1 calc R . .
H17B H 0.6526 0.5549 0.9357 0.081 Uiso 1 1 calc R . .
C18 C 0.7680(6) 0.5623(5) 0.7966(4) 0.0598(16) Uani 1 1 d . . .
H18A H 0.6953 0.5951 0.7687 0.072 Uiso 1 1 calc R . .
H18B H 0.8174 0.6217 0.8037 0.072 Uiso 1 1 calc R . .
C19 C 0.9685(6) 0.4372(5) 0.7618(5) 0.0654(17) Uani 1 1 d . . .
H19A H 0.9481 0.4210 0.8331 0.079 Uiso 1 1 calc R . .
H19B H 1.0315 0.4910 0.7465 0.079 Uiso 1 1 calc R . .
C20 C 1.0232(6) 0.3334(6) 0.7126(6) 0.073(2) Uani 1 1 d . . .
H20A H 1.0457 0.3494 0.6413 0.087 Uiso 1 1 calc R . .
H20B H 1.1004 0.3023 0.7354 0.087 Uiso 1 1 calc R . .
C21 C 0.9577(6) 0.1656(5) 0.8053(5) 0.0646(17) Uani 1 1 d . . .
H21A H 0.9825 0.1942 0.8604 0.078 Uiso 1 1 calc R . .
H21B H 1.0296 0.1169 0.7727 0.078 Uiso 1 1 calc R . .
C22 C 0.8444(6) 0.1030(5) 0.8419(5) 0.0592(16) Uani 1 1 d . . .
H22A H 0.8613 0.0494 0.8954 0.071 Uiso 1 1 calc R . .
H22B H 0.8315 0.0623 0.7889 0.071 Uiso 1 1 calc R . .
C23 C 0.8925(5) 0.5502(5) 0.6308(4) 0.0508(14) Uani 1 1 d . . .
H23A H 0.9302 0.6143 0.6441 0.061 Uiso 1 1 calc R . .
H23B H 0.9597 0.5053 0.5889 0.061 Uiso 1 1 calc R . .
C24 C 0.7909(5) 0.5898(4) 0.5746(4) 0.0461(13) Uani 1 1 d . . .
C25 C 0.7509(6) 0.7016(4) 0.5619(4) 0.0569(16) Uani 1 1 d . . .
H25 H 0.7866 0.7527 0.5906 0.068 Uiso 1 1 calc R . .
C26 C 0.6588(7) 0.7382(5) 0.5074(5) 0.0656(18) Uani 1 1 d . . .
H26 H 0.6307 0.8134 0.5012 0.079 Uiso 1 1 calc R . .
C27 C 0.6080(6) 0.6631(5) 0.4617(4) 0.0602(16) Uani 1 1 d . . .
H27 H 0.5465 0.6876 0.4241 0.072 Uiso 1 1 calc R . .
C28 C 0.6494(5) 0.5518(4) 0.4724(4) 0.0484(13) Uani 1 1 d . . .
H28 H 0.6166 0.5014 0.4407 0.058 Uiso 1 1 calc R . .
C29 C 0.7378(5) 0.5141(4) 0.5289(4) 0.0383(11) Uani 1 1 d . . .
C30 C 0.8057(5) 0.3409(4) 0.4721(4) 0.0411(12) Uani 1 1 d . . .
H30 H 0.8169 0.3819 0.4110 0.049 Uiso 1 1 calc R . .
C31 C 0.8289(5) 0.2217(4) 0.4694(4) 0.0398(11) Uani 1 1 d . . .
C32 C 0.8881(6) 0.1788(5) 0.3782(4) 0.0547(14) Uani 1 1 d . . .
H32 H 0.9148 0.2275 0.3234 0.066 Uiso 1 1 calc R . .
C33 C 0.9070(7) 0.0674(5) 0.3684(5) 0.0716(19) Uani 1 1 d . . .
H33 H 0.9486 0.0398 0.3083 0.086 Uiso 1 1 calc R . .
C34 C 0.8629(7) -0.0042(5) 0.4500(5) 0.077(2) Uani 1 1 d . . .
H34 H 0.8758 -0.0803 0.4439 0.092 Uiso 1 1 calc R . .
C35 C 0.8015(6) 0.0338(5) 0.5384(5) 0.0606(16) Uani 1 1 d . . .
H35 H 0.7701 -0.0164 0.5907 0.073 Uiso 1 1 calc R . .
C36 C 0.7843(5) 0.1489(4) 0.5524(4) 0.0413(12) Uani 1 1 d . . .

loop_
_atom_site_aniso_label
_atom_site_aniso_U_11
_atom_site_aniso_U_22
_atom_site_aniso_U_33
_atom_site_aniso_U_23
_atom_site_aniso_U_13
_atom_site_aniso_U_12
Er1 0.03870(13) 0.03670(12) 0.02957(12) -0.00586(8) -0.00548(9) -0.00972(9)
Cl1 0.1103(15) 0.0481(8) 0.0582(10) -0.0021(7) -0.0163(10) 0.0067(9)
N1 0.057(3) 0.043(2) 0.042(3) -0.003(2) -0.014(2) -0.004(2)
O1 0.048(2) 0.061(2) 0.061(3) -0.001(2) -0.018(2) -0.0080(19)
C1 0.044(3) 0.039(2) 0.030(3) -0.003(2) -0.011(2) -0.009(2)
O2 0.071(3) 0.048(2) 0.0310(19) -0.0057(16) -0.0107(18) -0.0133(18)
N2 0.046(2) 0.050(2) 0.038(2) -0.0057(19) -0.010(2) -0.017(2)
C2 0.056(3) 0.037(3) 0.050(3) -0.009(2) -0.017(3) -0.008(2)
N3 0.049(3) 0.035(2) 0.037(2) 0.0017(17) -0.007(2) -0.0137(19)
C3 0.062(4) 0.047(3) 0.056(4) -0.016(3) -0.025(3) 0.005(3)
O3 0.042(2) 0.0383(18) 0.045(2) -0.0007(15) -0.0010(16) -0.0088(15)
N4 0.039(2) 0.039(2) 0.036(2) -0.0058(18) -0.0040(18) -0.0163(18)
C4 0.041(3) 0.078(4) 0.058(4) -0.028(3) -0.018(3) 0.008(3)
O4 0.073(3) 0.0393(18) 0.034(2) -0.0066(15) -0.0009(18) -0.0156(17)
O5 0.092(4) 0.081(3) 0.121(5) 0.038(3) 0.001(3) 0.011(3)
C5 0.041(3) 0.059(3) 0.047(3) -0.011(3) -0.011(3) -0.007(3)
C6 0.035(3) 0.046(3) 0.033(3) -0.007(2) -0.009(2) -0.005(2)
O6 0.256(9) 0.078(4) 0.120(6) -0.030(4) -0.056(6) 0.015(5)
O7 0.133(6) 0.172(7) 0.139(6) -0.004(5) -0.062(5) -0.017(5)
C7 0.043(3) 0.051(3) 0.040(3) 0.001(2) -0.011(2) -0.020(2)
O8A 0.151(11) 0.112(7) 0.050(4) 0.006(4) 0.016(5) -0.020(6)
O8B 0.127(17) 0.10(2) 0.16(3) 0.09(2) 0.04(2) 0.044(13)
C8 0.055(3) 0.039(3) 0.043(3) 0.000(2) -0.006(3) -0.017(2)
C9 0.081(4) 0.052(3) 0.063(4) 0.009(3) -0.026(3) -0.030(3)
C10 0.122(6) 0.060(4) 0.089(5) -0.001(4) -0.038(5) -0.050(4)
C11 0.113(6) 0.038(3) 0.095(6) -0.007(3) -0.026(5) -0.023(4)
C12 0.080(5) 0.042(3) 0.077(5) 0.007(3) -0.012(4) -0.011(3)
C13 0.063(4) 0.039(3) 0.045(3) 0.005(2) -0.007(3) -0.014(3)
C14 0.075(4) 0.047(3) 0.044(3) 0.009(3) -0.011(3) -0.012(3)
C15 0.073(4) 0.063(4) 0.039(3) 0.003(3) -0.020(3) -0.015(3)
C16 0.084(4) 0.053(3) 0.030(3) -0.008(2) -0.006(3) -0.011(3)
C17 0.104(5) 0.058(3) 0.045(3) -0.025(3) -0.006(3) -0.027(3)
C18 0.087(4) 0.049(3) 0.047(3) -0.016(3) -0.008(3) -0.022(3)
C19 0.059(4) 0.078(4) 0.072(4) -0.001(4) -0.031(3) -0.031(3)
C20 0.040(3) 0.090(5) 0.088(5) 0.014(4) -0.020(3) -0.011(3)
C21 0.059(4) 0.061(4) 0.075(5) -0.019(3) -0.021(3) 0.013(3)
C22 0.064(4) 0.045(3) 0.070(4) -0.005(3) -0.021(3) 0.004(3)
C23 0.056(3) 0.058(3) 0.045(3) -0.002(3) -0.012(3) -0.030(3)
C24 0.051(3) 0.051(3) 0.037(3) -0.003(2) -0.004(2) -0.021(3)
C25 0.088(4) 0.041(3) 0.048(3) 0.001(3) -0.016(3) -0.030(3)
C26 0.104(5) 0.038(3) 0.055(4) 0.003(3) -0.016(4) -0.016(3)
C27 0.076(4) 0.054(3) 0.053(4) 0.011(3) -0.024(3) -0.014(3)
C28 0.062(3) 0.048(3) 0.039(3) -0.002(2) -0.012(3) -0.021(3)
C29 0.045(3) 0.040(3) 0.030(3) -0.002(2) -0.001(2) -0.019(2)
C30 0.042(3) 0.049(3) 0.035(3) -0.005(2) -0.006(2) -0.017(2)
C31 0.042(3) 0.042(3) 0.036(3) -0.009(2) -0.007(2) -0.005(2)
C32 0.061(4) 0.061(3) 0.040(3) -0.014(3) 0.000(3) -0.007(3)
C33 0.087(5) 0.061(4) 0.058(4) -0.028(3) 0.009(4) -0.001(3)
C34 0.102(6) 0.050(4) 0.074(5) -0.024(3) -0.002(4) -0.002(4)
C35 0.081(4) 0.043(3) 0.054(4) -0.009(3) -0.002(3) -0.007(3)
C36 0.046(3) 0.041(3) 0.042(3) -0.011(2) -0.010(2) -0.011(2)

loop_
_atom_type_symbol
_atom_type_description
_atom_type_scat_dispersion_real
_atom_type_scat_dispersion_imag
_atom_type_scat_source
C C 0.0033 0.0016 'International Tables Vol C Tables 4.2.6.8 and 6.1.1.4'
H H 0.0000 0.0000 'International Tables Vol C Tables 4.2.6.8 and 6.1.1.4'
N N 0.0061 0.0033 'International Tables Vol C Tables 4.2.6.8 and 6.1.1.4'
O O 0.0106 0.0060 'International Tables Vol C Tables 4.2.6.8 and 6.1.1.4'
Cl Cl 0.1484 0.1585 'International Tables Vol C Tables 4.2.6.8 and 6.1.1.4'
Er Er -0.2586 4.9576 'International Tables Vol C Tables 4.2.6.8 and 6.1.1.4'

loop_
_geom_angle_atom_site_label_1
_geom_angle_atom_site_label_2
_geom_angle_atom_site_label_3
_geom_angle
O4 Er1 O3 118.13(14)
O4 Er1 O1 82.13(14)
O3 Er1 O1 149.30(13)
O4 Er1 O2 153.05(12)
O3 Er1 O2 79.14(13)
O1 Er1 O2 92.09(13)
O4 Er1 N3 79.81(14)
O3 Er1 N3 73.10(12)
O1 Er1 N3 136.25(13)
O2 Er1 N3 86.64(13)
O4 Er1 N4 73.26(12)
O3 Er1 N4 73.55(13)
O1 Er1 N4 92.76(13)
O2 Er1 N4 133.52(12)
N3 Er1 N4 119.07(13)
O4 Er1 N1 87.10(13)
O3 Er1 N1 132.67(13)
O1 Er1 N1 66.34(13)
O2 Er1 N1 66.61(12)
N3 Er1 N1 73.23(14)
N4 Er1 N1 153.39(14)
O4 Er1 N2 132.83(13)
O3 Er1 N2 82.76(13)
O1 Er1 N2 66.90(13)
O2 Er1 N2 66.07(12)
N3 Er1 N2 146.62(14)
N4 Er1 N2 73.68(12)
N1 Er1 N2 109.80(13)
O6 Cl1 O8A 119.1(5)
O6 Cl1 O5 110.1(4)
O8A Cl1 O5 116.3(6)
O6 Cl1 O8B 87(2)
O8A Cl1 O8B 50(2)
O5 Cl1 O8B 98.4(12)
O6 Cl1 O7 101.3(5)
O8A Cl1 O7 100.3(8)
O5 Cl1 O7 107.2(4)
O8B Cl1 O7 148(2)
C15 N1 C22 111.7(5)
C15 N1 C14 106.5(4)
C22 N1 C14 108.2(4)
C15 N1 Er1 109.0(3)
C22 N1 Er1 103.6(3)
C14 N1 Er1 117.9(3)
C21 O1 C20 112.9(5)
C21 O1 Er1 122.6(3)
C20 O1 Er1 118.3(3)
O3 C1 C2 120.2(4)
O3 C1 C6 121.9(4)
C2 C1 C6 117.9(5)
C16 O2 C17 113.9(4)
C16 O2 Er1 118.2(3)
C17 O2 Er1 123.4(3)
C19 N2 C23 107.1(4)
C19 N2 C18 111.7(5)
C23 N2 C18 106.9(4)
C19 N2 Er1 109.1(3)
C23 N2 Er1 117.4(3)
C18 N2 Er1 104.7(3)
C3 C2 C1 121.3(5)
C3 C2 H2 119.3
C1 C2 H2 119.3
C7 N3 C8 117.4(4)
C7 N3 Er1 127.2(3)
C8 N3 Er1 115.0(3)
C2 C3 C4 121.0(5)
C2 C3 H3 119.5
C4 C3 H3 119.5
C1 O3 Er1 139.0(3)
C30 N4 C29 115.3(4)
C30 N4 Er1 127.4(3)
C29 N4 Er1 115.6(3)
C5 C4 C3 119.2(5)
C5 C4 H4 120.4
C3 C4 H4 120.4
C36 O4 Er1 143.3(3)
C4 C5 C6 121.5(5)
C4 C5 H5 119.2
C6 C5 H5 119.2
C5 C6 C1 119.0(5)
C5 C6 C7 118.8(4)
C1 C6 C7 121.8(4)
N3 C7 C6 126.8(4)
N3 C7 H7 116.6
C6 C7 H7 116.6
C9 C8 C13 120.6(5)
C9 C8 N3 120.3(5)
C13 C8 N3 119.0(5)
C8 C9 C10 119.7(6)
C8 C9 H9 120.1
C10 C9 H9 120.1
C11 C10 C9 120.1(7)
C11 C10 H10 120.0
C9 C10 H10 120.0
C10 C11 C12 119.8(6)
C10 C11 H11 120.1
C12 C11 H11 120.1
C11 C12 C13 121.7(6)
C11 C12 H12 119.2
C13 C12 H12 119.2
C12 C13 C8 118.0(6)
C12 C13 C14 121.7(5)
C8 C13 C14 119.9(5)
N1 C14 C13 116.0(4)
N1 C14 H14A 108.3
C13 C14 H14A 108.3
N1 C14 H14B 108.3
C13 C14 H14B 108.3
H14A C14 H14B 107.4
N1 C15 C16 109.2(5)
N1 C15 H15A 109.8
C16 C15 H15A 109.8
N1 C15 H15B 109.8
C16 C15 H15B 109.8
H15A C15 H15B 108.3
O2 C16 C15 107.0(4)
O2 C16 H16A 110.3
C15 C16 H16A 110.3
O2 C16 H16B 110.3
C15 C16 H16B 110.3
H16A C16 H16B 108.6
O2 C17 C18 108.6(4)
O2 C17 H17A 110.0
C18 C17 H17A 110.0
O2 C17 H17B 110.0
C18 C17 H17B 110.0
H17A C17 H17B 108.4
N2 C18 C17 112.5(5)
N2 C18 H18A 109.1
C17 C18 H18A 109.1
N2 C18 H18B 109.1
C17 C18 H18B 109.1
H18A C18 H18B 107.8
N2 C19 C20 109.7(5)
N2 C19 H19A 109.7
C20 C19 H19A 109.7
N2 C19 H19B 109.7
C20 C19 H19B 109.7
H19A C19 H19B 108.2
O1 C20 C19 108.2(5)
O1 C20 H20A 110.1
C19 C20 H20A 110.1
O1 C20 H20B 110.1
C19 C20 H20B 110.1
H20A C20 H20B 108.4
O1 C21 C22 109.3(5)
O1 C21 H21A 109.8
C22 C21 H21A 109.8
O1 C21 H21B 109.8
C22 C21 H21B 109.8
H21A C21 H21B 108.3
C21 C22 N1 113.2(5)
C21 C22 H22A 108.9
N1 C22 H22A 108.9
C21 C22 H22B 108.9
N1 C22 H22B 108.9
H22A C22 H22B 107.8
C24 C23 N2 116.0(4)
C24 C23 H23A 108.3
N2 C23 H23A 108.3
C24 C23 H23B 108.3
N2 C23 H23B 108.3
H23A C23 H23B 107.4
C25 C24 C29 118.6(5)
C25 C24 C23 121.2(5)
C29 C24 C23 120.1(5)
C26 C25 C24 121.0(5)
C26 C25 H25 119.5
C24 C25 H25 119.5
C25 C26 C27 120.0(5)
C25 C26 H26 120.0
C27 C26 H26 120.0
C28 C27 C26 119.4(6)
C28 C27 H27 120.3
C26 C27 H27 120.3
C29 C28 C27 121.1(5)
C29 C28 H28 119.5
C27 C28 H28 119.5
C28 C29 C24 119.9(5)
C28 C29 N4 121.3(4)
C24 C29 N4 118.7(5)
N4 C30 C31 127.5(5)
N4 C30 H30 116.2
C31 C30 H30 116.2
C32 C31 C36 119.9(5)
C32 C31 C30 117.8(5)
C36 C31 C30 122.0(4)
C33 C32 C31 121.4(6)
C33 C32 H32 119.3
C31 C32 H32 119.3
C32 C33 C34 118.7(6)
C32 C33 H33 120.7
C34 C33 H33 120.7
C35 C34 C33 121.8(6)
C35 C34 H34 119.1
C33 C34 H34 119.1
C34 C35 C36 121.1(6)
C34 C35 H35 119.5
C36 C35 H35 119.5
O4 C36 C31 122.4(4)
O4 C36 C35 120.5(5)
C31 C36 C35 117.0(5)

loop_
_geom_bond_atom_site_label_1
_geom_bond_atom_site_label_2
_geom_bond_distance
Er1 O4 2.139(3)
Er1 O3 2.143(3)
Er1 O1 2.436(4)
Er1 O2 2.438(3)
Er1 N3 2.482(4)
Er1 N4 2.519(4)
Er1 N1 2.644(4)
Er1 N2 2.644(4)
Cl1 O6 1.378(6)
Cl1 O8A 1.388(7)
Cl1 O5 1.422(5)
Cl1 O8B 1.442(18)
Cl1 O7 1.494(7)
N1 C15 1.482(7)
N1 C22 1.494(7)
N1 C14 1.495(7)
O1 C21 1.424(7)
O1 C20 1.448(7)
C1 O3 1.302(6)
C1 C2 1.416(7)
C1 C6 1.420(6)
O2 C16 1.431(6)
O2 C17 1.446(6)
N2 C19 1.481(7)
N2 C23 1.494(6)
N2 C18 1.496(7)
C2 C3 1.352(7)
C2 H2 0.9300
N3 C7 1.285(6)
N3 C8 1.442(6)
C3 C4 1.392(8)
C3 H3 0.9300
N4 C30 1.280(6)
N4 C29 1.446(6)
C4 C5 1.373(8)
C4 H4 0.9300
O4 C36 1.296(6)
C5 C6 1.399(7)
C5 H5 0.9300
C6 C7 1.443(7)
C7 H7 0.9300
C8 C9 1.373(8)
C8 C13 1.398(8)
C9 C10 1.403(8)
C9 H9 0.9300
C10 C11 1.359(10)
C10 H10 0.9300
C11 C12 1.380(10)
C11 H11 0.9300
C12 C13 1.384(8)
C12 H12 0.9300
C13 C14 1.497(8)
C14 H14A 0.9700
C14 H14B 0.9700
C15 C16 1.506(8)
C15 H15A 0.9700
C15 H15B 0.9700
C16 H16A 0.9700
C16 H16B 0.9700
C17 C18 1.506(8)
C17 H17A 0.9700
C17 H17B 0.9700
C18 H18A 0.9700
C18 H18B 0.9700
C19 C20 1.493(9)
C19 H19A 0.9700
C19 H19B 0.9700
C20 H20A 0.9700
C20 H20B 0.9700
C21 C22 1.477(8)
C21 H21A 0.9700
C21 H21B 0.9700
C22 H22A 0.9700
C22 H22B 0.9700
C23 C24 1.479(8)
C23 H23A 0.9700
C23 H23B 0.9700
C24 C25 1.382(8)
C24 C29 1.405(7)
C25 C26 1.375(9)
C25 H25 0.9300
C26 C27 1.385(9)
C26 H26 0.9300
C27 C28 1.378(8)
C27 H27 0.9300
C28 C29 1.366(7)
C28 H28 0.9300
C30 C31 1.445(7)
C30 H30 0.9300
C31 C32 1.407(7)
C31 C36 1.411(7)
C32 C33 1.363(8)
C32 H32 0.9300
C33 C34 1.389(9)
C33 H33 0.9300
C34 C35 1.356(8)
C34 H34 0.9300
C35 C36 1.418(7)
C35 H35 0.9300

loop_
_geom_torsion_atom_site_label_1
_geom_torsion_atom_site_label_2
_geom_torsion_atom_site_label_3
_geom_torsion_atom_site_label_4
_geom_torsion
O4 Er1 N1 C15 170.9(4)
O3 Er1 N1 C15 -62.6(4)
O1 Er1 N1 C15 88.2(4)
O2 Er1 N1 C15 -15.3(3)
N3 Er1 N1 C15 -108.9(4)
N4 Er1 N1 C15 129.0(4)
N2 Er1 N1 C15 36.0(4)
O4 Er1 N1 C22 51.8(3)
O3 Er1 N1 C22 178.3(3)
O1 Er1 N1 C22 -30.9(3)
O2 Er1 N1 C22 -134.3(4)
N3 Er1 N1 C22 132.0(4)
N4 Er1 N1 C22 9.9(5)
N2 Er1 N1 C22 -83.0(3)
O4 Er1 N1 C14 -67.6(4)
O3 Er1 N1 C14 58.9(4)
O1 Er1 N1 C14 -150.3(4)
O2 Er1 N1 C14 106.2(4)
N3 Er1 N1 C14 12.6(4)
N4 Er1 N1 C14 -109.5(4)
N2 Er1 N1 C14 157.5(4)
O4 Er1 O1 C21 -81.8(4)
O3 Er1 O1 C21 143.8(4)
O2 Er1 O1 C21 71.8(4)
N3 Er1 O1 C21 -15.5(5)
N4 Er1 O1 C21 -154.5(4)
N1 Er1 O1 C21 8.5(4)
N2 Er1 O1 C21 134.6(4)
O4 Er1 O1 C20 127.9(4)
O3 Er1 O1 C20 -6.5(6)
O2 Er1 O1 C20 -78.5(4)
N3 Er1 O1 C20 -165.8(4)
N4 Er1 O1 C20 55.2(4)
N1 Er1 O1 C20 -141.8(5)
N2 Er1 O1 C20 -15.7(4)
O4 Er1 O2 C16 -4.5(5)
O3 Er1 O2 C16 128.4(4)
O1 Er1 O2 C16 -81.2(4)
N3 Er1 O2 C16 55.0(4)
N4 Er1 O2 C16 -177.0(4)
N1 Er1 O2 C16 -18.2(4)
N2 Er1 O2 C16 -144.7(4)
O4 Er1 O2 C17 150.5(4)
O3 Er1 O2 C17 -76.5(4)
O1 Er1 O2 C17 73.8(4)
N3 Er1 O2 C17 -149.9(4)
N4 Er1 O2 C17 -22.0(5)
N1 Er1 O2 C17 136.9(5)
N2 Er1 O2 C17 10.3(4)
O4 Er1 N2 C19 -69.3(4)
O3 Er1 N2 C19 168.7(4)
O1 Er1 N2 C19 -16.1(3)
O2 Er1 N2 C19 87.4(4)
N3 Er1 N2 C19 125.2(4)
N4 Er1 N2 C19 -116.4(4)
N1 Er1 N2 C19 35.8(4)
O4 Er1 N2 C23 52.8(4)
O3 Er1 N2 C23 -69.3(4)
O1 Er1 N2 C23 106.0(4)
O2 Er1 N2 C23 -150.6(4)
N3 Er1 N2 C23 -112.8(4)
N4 Er1 N2 C23 5.6(4)
N1 Er1 N2 C23 157.9(4)
O4 Er1 N2 C18 171.0(3)
O3 Er1 N2 C18 49.0(3)
O1 Er1 N2 C18 -135.7(4)
O2 Er1 N2 C18 -32.3(3)
N3 Er1 N2 C18 5.5(4)
N4 Er1 N2 C18 123.9(3)
N1 Er1 N2 C18 -83.9(3)
O3 C1 C2 C3 -180.0(5)
C6 C1 C2 C3 0.9(8)
O4 Er1 N3 C7 -143.6(4)
O3 Er1 N3 C7 -19.9(4)
O1 Er1 N3 C7 149.3(4)
O2 Er1 N3 C7 59.8(4)
N4 Er1 N3 C7 -79.4(5)
N1 Er1 N3 C7 126.4(5)
N2 Er1 N3 C7 25.7(6)
O4 Er1 N3 C8 29.7(3)
O3 Er1 N3 C8 153.4(4)
O1 Er1 N3 C8 -37.4(4)
O2 Er1 N3 C8 -126.9(3)
N4 Er1 N3 C8 93.9(3)
N1 Er1 N3 C8 -60.3(3)
N2 Er1 N3 C8 -161.0(3)
C1 C2 C3 C4 -0.5(8)
C2 C1 O3 Er1 149.1(4)
C6 C1 O3 Er1 -31.8(8)
O4 Er1 O3 C1 105.2(5)
O1 Er1 O3 C1 -128.2(5)
O2 Er1 O3 C1 -52.7(5)
N3 Er1 O3 C1 37.0(5)
N4 Er1 O3 C1 165.3(5)
N1 Er1 O3 C1 -9.3(6)
N2 Er1 O3 C1 -119.7(5)
O4 Er1 N4 C30 -6.4(4)
O3 Er1 N4 C30 -133.5(4)
O1 Er1 N4 C30 74.5(4)
O2 Er1 N4 C30 170.0(4)
N3 Er1 N4 C30 -74.2(4)
N1 Er1 N4 C30 37.7(6)
N2 Er1 N4 C30 139.4(4)
O4 Er1 N4 C29 157.5(3)
O3 Er1 N4 C29 30.5(3)
O1 Er1 N4 C29 -121.5(3)
O2 Er1 N4 C29 -26.0(4)
N3 Er1 N4 C29 89.8(3)
N1 Er1 N4 C29 -158.3(3)
N2 Er1 N4 C29 -56.6(3)
C2 C3 C4 C5 -1.0(9)
O3 Er1 O4 C36 82.6(6)
O1 Er1 O4 C36 -73.0(6)
O2 Er1 O4 C36 -152.0(5)
N3 Er1 O4 C36 147.1(6)
N4 Er1 O4 C36 22.3(6)
N1 Er1 O4 C36 -139.5(6)
N2 Er1 O4 C36 -24.9(7)
C3 C4 C5 C6 2.0(9)
C4 C5 C6 C1 -1.6(8)
C4 C5 C6 C7 -174.4(5)
O3 C1 C6 C5 -179.0(5)
C2 C1 C6 C5 0.1(7)
O3 C1 C6 C7 -6.4(7)
C2 C1 C6 C7 172.7(5)
C8 N3 C7 C6 -170.5(5)
Er1 N3 C7 C6 2.6(8)
C5 C6 C7 N3 -170.4(5)
C1 C6 C7 N3 17.0(8)
C7 N3 C8 C9 58.6(7)
Er1 N3 C8 C9 -115.4(5)
C7 N3 C8 C13 -125.2(5)
Er1 N3 C8 C13 60.8(5)
C13 C8 C9 C10 -2.4(9)
N3 C8 C9 C10 173.7(6)
C8 C9 C10 C11 0.2(11)
C9 C10 C11 C12 2.0(12)
C10 C11 C12 C13 -2.0(11)
C11 C12 C13 C8 -0.2(10)
C11 C12 C13 C14 172.7(6)
C9 C8 C13 C12 2.4(8)
N3 C8 C13 C12 -173.7(5)
C9 C8 C13 C14 -170.7(5)
N3 C8 C13 C14 13.2(8)
C15 N1 C14 C13 162.5(5)
C22 N1 C14 C13 -77.3(6)
Er1 N1 C14 C13 39.8(6)
C12 C13 C14 N1 117.3(6)
C8 C13 C14 N1 -69.9(7)
C22 N1 C15 C16 158.9(5)
C14 N1 C15 C16 -83.2(5)
Er1 N1 C15 C16 45.0(5)
C17 O2 C16 C15 -108.9(6)
Er1 O2 C16 C15 48.4(6)
N1 C15 C16 O2 -61.4(6)
C16 O2 C17 C18 170.4(5)
Er1 O2 C17 C18 14.4(7)
C19 N2 C18 C17 -63.0(6)
C23 N2 C18 C17 -179.8(5)
Er1 N2 C18 C17 55.0(5)
O2 C17 C18 N2 -48.0(7)
C23 N2 C19 C20 -83.1(6)
C18 N2 C19 C20 160.2(5)
Er1 N2 C19 C20 44.9(5)
C21 O1 C20 C19 -107.8(6)
Er1 O1 C20 C19 45.3(6)
N2 C19 C20 O1 -59.6(7)
C20 O1 C21 C22 168.6(5)
Er1 O1 C21 C22 16.9(6)
O1 C21 C22 N1 -50.1(7)
C15 N1 C22 C21 -62.4(6)
C14 N1 C22 C21 -179.3(5)
Er1 N1 C22 C21 54.8(6)
C19 N2 C23 C24 170.6(5)
C18 N2 C23 C24 -69.5(6)
Er1 N2 C23 C24 47.6(6)
N2 C23 C24 C25 112.7(6)
N2 C23 C24 C29 -70.5(7)
C29 C24 C25 C26 1.4(8)
C23 C24 C25 C26 178.3(5)
C24 C25 C26 C27 -2.1(9)
C25 C26 C27 C28 0.8(10)
C26 C27 C28 C29 1.3(9)
C27 C28 C29 C24 -2.0(8)
C27 C28 C29 N4 173.6(5)
C25 C24 C29 C28 0.7(8)
C23 C24 C29 C28 -176.2(5)
C25 C24 C29 N4 -175.0(5)
C23 C24 C29 N4 8.0(7)
C30 N4 C29 C28 52.5(6)
Er1 N4 C29 C28 -113.5(4)
C30 N4 C29 C24 -131.8(5)
Er1 N4 C29 C24 62.2(5)
C29 N4 C30 C31 -171.6(5)
Er1 N4 C30 C31 -7.6(7)
N4 C30 C31 C32 -168.6(5)
N4 C30 C31 C36 17.0(8)
C36 C31 C32 C33 -1.9(9)
C30 C31 C32 C33 -176.5(6)
C31 C32 C33 C34 2.0(10)
C32 C33 C34 C35 0.3(12)
C33 C34 C35 C36 -2.6(11)
Er1 O4 C36 C31 -20.5(9)
Er1 O4 C36 C35 160.1(5)
C32 C31 C36 O4 -179.8(5)
C30 C31 C36 O4 -5.5(8)
C32 C31 C36 C35 -0.4(8)
C30 C31 C36 C35 173.9(5)
C34 C35 C36 O4 -178.0(6)
C34 C35 C36 C31 2.6(9)
